data_7007048
loop_
_publ_author_name
'Adams, Christopher J.'
'Baber, R. Angharad'
'Batsanov, Andrei S.'
'Bramham, George'
'Charmant, Jonathan P. H.'
'Haddow, Mairi F.'
'Howard, Judith A. K.'
'Lam, Wai Han'
'Lin, Zhenyang'
'Marder, Todd B.'
'Norman, Nicholas C.'
'Orpen, A. Guy'

_publ_section_title
;
 Synthesis and reactivity of cobalt boryl complexes.
;
_journal_issue 11
_journal_name_full 'Dalton transactions (Cambridge, England : 2003)'
_journal_page_first 1370
_journal_page_last 1373
_journal_paper_doi 10.1039/b516594f
_journal_year 2006
_chemical_formula_moiety 'C18 H40 B Co O2 P4'
_chemical_formula_sum 'C18 H40 B Co O2 P4'
_chemical_formula_weight 482.12
_chemical_name_systematic
;
?
;
_space_group_IT_number 14
_symmetry_cell_setting monoclinic
_symmetry_space_group_name_Hall '-P 2ybc'
_symmetry_space_group_name_H-M 'P 1 21/c 1'
_atom_sites_solution_hydrogens geom
_atom_sites_solution_primary direct
_atom_sites_solution_secondary difmap
_audit_creation_method SHELXL-97
_cell_angle_alpha 90.00
_cell_angle_beta 104.3940(10)
_cell_angle_gamma 90.00
_cell_formula_units_Z 4
_cell_length_a 16.6032(12)
_cell_length_b 9.7012(7)
_cell_length_c 16.1590(12)
_cell_measurement_reflns_used 153
_cell_measurement_temperature 173(2)
_cell_measurement_theta_max 27.518
_cell_measurement_theta_min 2.452
_cell_volume 2521.0(3)
_computing_cell_refinement 'Bruker SMART V5.054 (Bruker, 1998)'
_computing_data_collection 'Bruker SMART V5.054 (Bruker, 1998)'
_computing_data_reduction 'Bruker SAINT V6.0 (Bruker, 1998)'
_computing_molecular_graphics 'Bruker SHELXTL V6.1 (Bruker AXS, 2000)'
_computing_publication_material 'Bruker SHELXTL V6.1 (Bruker AXS, 2000)'
_computing_structure_refinement 'SHELXL-97 (Sheldrick, 1997)'
_computing_structure_solution 'SHELXS-97 (Sheldrick, 1990)'
_diffrn_ambient_temperature 173(2)
_diffrn_detector_area_resol_mean 8.2
_diffrn_measured_fraction_theta_full 0.995
_diffrn_measured_fraction_theta_max 0.995
_diffrn_measurement_device_type 'CCD area detector'
_diffrn_measurement_method 'phi and omega scans'
_diffrn_radiation_monochromator graphite
_diffrn_radiation_source 'fine-focus sealed tube'
_diffrn_radiation_type MoK\a
_diffrn_radiation_wavelength 0.71073
_diffrn_reflns_av_R_equivalents 0.0343
_diffrn_reflns_av_sigmaI/netI 0.0399
_diffrn_reflns_limit_h_max 21
_diffrn_reflns_limit_h_min -21
_diffrn_reflns_limit_k_max 12
_diffrn_reflns_limit_k_min -5
_diffrn_reflns_limit_l_max 20
_diffrn_reflns_limit_l_min -21
_diffrn_reflns_number 15951
_diffrn_reflns_theta_full 27.56
_diffrn_reflns_theta_max 27.56
_diffrn_reflns_theta_min 2.45
_diffrn_standards_decay_% 0
_diffrn_standards_number 0
_exptl_absorpt_coefficient_mu 0.945
_exptl_absorpt_correction_T_max 0.910000
_exptl_absorpt_correction_T_min 0.730238
_exptl_absorpt_correction_type multi-scan
_exptl_absorpt_process_details 'SADABS V2.1 (Bruker AXS, 2001)'
_exptl_crystal_colour yellow
_exptl_crystal_density_diffrn 1.270
_exptl_crystal_density_method 'not measured'
_exptl_crystal_description plate
_exptl_crystal_F_000 1024
_exptl_crystal_size_max 0.32
_exptl_crystal_size_mid 0.24
_exptl_crystal_size_min 0.10
_refine_diff_density_max 0.369
_refine_diff_density_min -0.233
_refine_diff_density_rms 0.056
_refine_ls_extinction_method none
_refine_ls_goodness_of_fit_ref 1.026
_refine_ls_hydrogen_treatment constr
_refine_ls_matrix_type full
_refine_ls_number_parameters 247
_refine_ls_number_reflns 5793
_refine_ls_number_restraints 0
_refine_ls_restrained_S_all 1.026
_refine_ls_R_factor_all 0.0437
_refine_ls_R_factor_gt 0.0294
_refine_ls_shift/su_max 0.001
_refine_ls_shift/su_mean 0.000
_refine_ls_structure_factor_coef Fsqd
_refine_ls_weighting_details 'calc w=1/[\s^2^(Fo^2^)+(0.0336P)^2^+0.3803P] where P=(Fo^2^+2Fc^2^)/3'
_refine_ls_weighting_scheme calc
_refine_ls_wR_factor_gt 0.0683
_refine_ls_wR_factor_ref 0.0737
_reflns_number_gt 4639
_reflns_number_total 5793
_reflns_threshold_expression >2sigma(I)
_cod_data_source_file b516594f.txt
_cod_data_source_block 4
_cod_original_sg_symbol_H-M 'P 2(1)/c'
_cod_database_code 7007048

loop_
_symmetry_equiv_pos_as_xyz
'x, y, z'
'-x, y+1/2, -z+1/2'
'-x, -y, -z'
'x, -y-1/2, z-1/2'

loop_
_atom_site_label
_atom_site_type_symbol
_atom_site_fract_x
_atom_site_fract_y
_atom_site_fract_z
_atom_site_U_iso_or_equiv
_atom_site_adp_type
_atom_site_occupancy
_atom_site_symmetry_multiplicity
_atom_site_calc_flag
_atom_site_refinement_flags
_atom_site_disorder_assembly
_atom_site_disorder_group
Co1 Co 0.275953(14) 0.05888(2) 0.068348(14) 0.01816(7) Uani 1 1 d . . .
B1 B 0.18937(12) 0.1705(2) -0.00510(12) 0.0221(4) Uani 1 1 d . . .
O1 O 0.17010(7) 0.31121(13) 0.01090(7) 0.0257(3) Uani 1 1 d . . .
O2 O 0.13095(7) 0.13322(13) -0.08258(7) 0.0257(3) Uani 1 1 d . . .
P1 P 0.35312(3) 0.23065(5) 0.05318(3) 0.02392(11) Uani 1 1 d . . .
P2 P 0.19136(3) 0.08215(5) 0.15031(3) 0.02292(11) Uani 1 1 d . . .
P3 P 0.25082(3) -0.09873(5) -0.02990(3) 0.02343(11) Uani 1 1 d . . .
P4 P 0.37041(3) -0.05454(5) 0.16194(3) 0.02383(11) Uani 1 1 d . . .
C1 C 0.10336(11) 0.35165(19) -0.05358(11) 0.0243(4) Uani 1 1 d . . .
C2 C 0.07972(11) 0.24404(19) -0.10940(11) 0.0245(4) Uani 1 1 d . . .
C3 C 0.01345(12) 0.2549(2) -0.17979(12) 0.0329(5) Uani 1 1 d . . .
H3 H -0.0031 0.1804 -0.2184 0.039 Uiso 1 1 calc R . .
C4 C -0.02805(12) 0.3810(2) -0.19150(13) 0.0368(5) Uani 1 1 d . . .
H4 H -0.0742 0.3928 -0.2393 0.044 Uiso 1 1 calc R . .
C5 C -0.00376(13) 0.4889(2) -0.13543(13) 0.0365(5) Uani 1 1 d . . .
H5 H -0.0332 0.5737 -0.1455 0.044 Uiso 1 1 calc R . .
C6 C 0.06289(12) 0.4760(2) -0.06445(13) 0.0320(4) Uani 1 1 d . . .
H6 H 0.0797 0.5497 -0.0253 0.038 Uiso 1 1 calc R . .
C7 C 0.46748(11) 0.2181(2) 0.07474(13) 0.0367(5) Uani 1 1 d . . .
H7A H 0.4902 0.3067 0.0620 0.055 Uiso 1 1 calc R . .
H7B H 0.4823 0.1462 0.0386 0.055 Uiso 1 1 calc R . .
H7C H 0.4906 0.1949 0.1350 0.055 Uiso 1 1 calc R . .
C8 C 0.35040(12) 0.3888(2) 0.11518(13) 0.0337(5) Uani 1 1 d . . .
H8A H 0.3682 0.3678 0.1763 0.051 Uiso 1 1 calc R . .
H8B H 0.2936 0.4255 0.1016 0.051 Uiso 1 1 calc R . .
H8C H 0.3879 0.4575 0.1006 0.051 Uiso 1 1 calc R . .
C9 C 0.33850(14) 0.3088(2) -0.05345(12) 0.0406(5) Uani 1 1 d . . .
H9A H 0.3751 0.3890 -0.0497 0.061 Uiso 1 1 calc R . .
H9B H 0.2805 0.3381 -0.0745 0.061 Uiso 1 1 calc R . .
H9C H 0.3521 0.2411 -0.0929 0.061 Uiso 1 1 calc R . .
C10 C 0.07862(11) 0.0785(2) 0.10365(13) 0.0342(5) Uani 1 1 d . . .
H10A H 0.0495 0.0899 0.1490 0.051 Uiso 1 1 calc R . .
H10B H 0.0631 -0.0099 0.0748 0.051 Uiso 1 1 calc R . .
H10C H 0.0632 0.1537 0.0622 0.051 Uiso 1 1 calc R . .
C11 C 0.19866(12) 0.2440(2) 0.21028(12) 0.0321(4) Uani 1 1 d . . .
H11A H 0.1577 0.2437 0.2447 0.048 Uiso 1 1 calc R . .
H11B H 0.1875 0.3217 0.1703 0.048 Uiso 1 1 calc R . .
H11C H 0.2546 0.2532 0.2479 0.048 Uiso 1 1 calc R . .
C12 C 0.18896(13) -0.0358(2) 0.23908(12) 0.0365(5) Uani 1 1 d . . .
H12A H 0.2439 -0.0382 0.2792 0.055 Uiso 1 1 calc R . .
H12B H 0.1740 -0.1286 0.2165 0.055 Uiso 1 1 calc R . .
H12C H 0.1477 -0.0034 0.2687 0.055 Uiso 1 1 calc R . .
C13 C 0.25976(14) -0.0530(2) -0.13766(12) 0.0366(5) Uani 1 1 d . . .
H13A H 0.2418 -0.1311 -0.1763 0.055 Uiso 1 1 calc R . .
H13B H 0.3178 -0.0306 -0.1357 0.055 Uiso 1 1 calc R . .
H13C H 0.2245 0.0270 -0.1584 0.055 Uiso 1 1 calc R . .
C14 C 0.14731(12) -0.1779(2) -0.05500(13) 0.0380(5) Uani 1 1 d . . .
H14A H 0.1049 -0.1062 -0.0728 0.057 Uiso 1 1 calc R . .
H14B H 0.1388 -0.2250 -0.0042 0.057 Uiso 1 1 calc R . .
H14C H 0.1429 -0.2446 -0.1014 0.057 Uiso 1 1 calc R . .
C15 C 0.31027(15) -0.2609(2) -0.02190(14) 0.0447(6) Uani 1 1 d . . .
H15A H 0.3050 -0.3121 0.0288 0.067 Uiso 1 1 calc R . .
H15B H 0.3690 -0.2399 -0.0171 0.067 Uiso 1 1 calc R . .
H15C H 0.2884 -0.3168 -0.0731 0.067 Uiso 1 1 calc R . .
C16 C 0.46920(12) -0.1106(2) 0.13892(14) 0.0395(5) Uani 1 1 d . . .
H16A H 0.4978 -0.0304 0.1227 0.059 Uiso 1 1 calc R . .
H16B H 0.4574 -0.1772 0.0919 0.059 Uiso 1 1 calc R . .
H16C H 0.5047 -0.1537 0.1899 0.059 Uiso 1 1 calc R . .
C17 C 0.34352(14) -0.2215(2) 0.20306(13) 0.0380(5) Uani 1 1 d . . .
H17A H 0.2982 -0.2647 0.1603 0.057 Uiso 0.50 1 calc PR . .
H17B H 0.3258 -0.2064 0.2559 0.057 Uiso 0.50 1 calc PR . .
H17C H 0.3923 -0.2821 0.2148 0.057 Uiso 0.50 1 calc PR . .
H17D H 0.3794 -0.2374 0.2603 0.057 Uiso 0.50 1 calc PR . .
H17E H 0.3517 -0.2957 0.1648 0.057 Uiso 0.50 1 calc PR . .
H17F H 0.2852 -0.2200 0.2059 0.057 Uiso 0.50 1 calc PR . .
C18 C 0.41436(12) 0.0348(2) 0.26333(12) 0.0349(5) Uani 1 1 d . . .
H18A H 0.4551 -0.0251 0.3010 0.052 Uiso 1 1 calc R . .
H18B H 0.3697 0.0574 0.2909 0.052 Uiso 1 1 calc R . .
H18C H 0.4417 0.1199 0.2522 0.052 Uiso 1 1 calc R . .

loop_
_atom_site_aniso_label
_atom_site_aniso_U_11
_atom_site_aniso_U_22
_atom_site_aniso_U_33
_atom_site_aniso_U_23
_atom_site_aniso_U_13
_atom_site_aniso_U_12
Co1 0.01916(12) 0.01853(13) 0.01582(11) 0.00029(9) 0.00249(9) 0.00093(9)
B1 0.0228(10) 0.0230(11) 0.0200(9) 0.0012(8) 0.0044(8) -0.0005(8)
O1 0.0280(7) 0.0211(7) 0.0236(6) -0.0002(5) -0.0020(5) 0.0031(5)
O2 0.0282(7) 0.0235(7) 0.0217(6) -0.0019(5) -0.0009(5) 0.0050(5)
P1 0.0255(2) 0.0248(3) 0.0204(2) 0.00047(18) 0.00364(18) -0.0043(2)
P2 0.0214(2) 0.0285(3) 0.0189(2) 0.00053(18) 0.00490(18) 0.00147(19)
P3 0.0264(2) 0.0200(2) 0.0224(2) -0.00308(18) 0.00310(19) 0.00171(19)
P4 0.0241(2) 0.0261(3) 0.0199(2) 0.00187(19) 0.00264(18) 0.0052(2)
C1 0.0234(9) 0.0250(9) 0.0235(9) 0.0050(7) 0.0039(7) 0.0019(8)
C2 0.0238(9) 0.0274(10) 0.0220(8) 0.0043(7) 0.0051(7) 0.0034(8)
C3 0.0305(10) 0.0426(12) 0.0230(9) -0.0008(8) 0.0017(8) 0.0029(9)
C4 0.0270(10) 0.0510(14) 0.0289(10) 0.0125(10) 0.0005(8) 0.0085(10)
C5 0.0355(11) 0.0351(12) 0.0381(11) 0.0135(10) 0.0080(9) 0.0140(10)
C6 0.0355(11) 0.0261(10) 0.0331(10) 0.0029(8) 0.0059(9) 0.0039(9)
C7 0.0273(10) 0.0427(13) 0.0407(11) -0.0016(10) 0.0099(9) -0.0071(9)
C8 0.0344(11) 0.0258(10) 0.0378(11) -0.0052(9) 0.0029(9) -0.0065(9)
C9 0.0478(13) 0.0431(13) 0.0292(10) 0.0099(9) 0.0063(9) -0.0126(11)
C10 0.0218(9) 0.0503(13) 0.0303(10) 0.0010(9) 0.0061(8) -0.0002(9)
C11 0.0334(10) 0.0369(11) 0.0262(9) -0.0079(8) 0.0076(8) 0.0049(9)
C12 0.0343(11) 0.0476(13) 0.0299(10) 0.0098(9) 0.0123(9) 0.0011(10)
C13 0.0486(13) 0.0375(12) 0.0253(10) -0.0075(9) 0.0123(9) 0.0010(10)
C14 0.0368(11) 0.0312(11) 0.0426(12) -0.0077(9) 0.0036(9) -0.0113(9)
C15 0.0551(14) 0.0310(12) 0.0405(12) -0.0117(9) -0.0022(11) 0.0144(11)
C16 0.0285(11) 0.0479(14) 0.0418(12) 0.0030(10) 0.0085(9) 0.0140(10)
C17 0.0475(13) 0.0297(11) 0.0356(11) 0.0099(9) 0.0080(10) 0.0088(10)
C18 0.0347(11) 0.0420(13) 0.0229(9) -0.0013(9) -0.0025(8) 0.0050(9)

loop_
_atom_type_symbol
_atom_type_description
_atom_type_scat_dispersion_real
_atom_type_scat_dispersion_imag
_atom_type_scat_source
C C 0.0033 0.0016 'International Tables Vol C Tables 4.2.6.8 and 6.1.1.4'
H H 0.0000 0.0000 'International Tables Vol C Tables 4.2.6.8 and 6.1.1.4'
B B 0.0013 0.0007 'International Tables Vol C Tables 4.2.6.8 and 6.1.1.4'
O O 0.0106 0.0060 'International Tables Vol C Tables 4.2.6.8 and 6.1.1.4'
P P 0.1023 0.0942 'International Tables Vol C Tables 4.2.6.8 and 6.1.1.4'
Co Co 0.3494 0.9721 'International Tables Vol C Tables 4.2.6.8 and 6.1.1.4'

loop_
_geom_angle_atom_site_label_1
_geom_angle_atom_site_label_2
_geom_angle_atom_site_label_3
_geom_angle
_geom_angle_site_symmetry_1
_geom_angle_site_symmetry_3
_geom_angle_publ_flag
B1 Co1 P1 82.56(6) . . ?
B1 Co1 P2 79.77(6) . . ?
P1 Co1 P2 118.89(2) . . ?
B1 Co1 P3 88.12(6) . . ?
P1 Co1 P3 118.30(2) . . ?
P2 Co1 P3 118.98(2) . . ?
B1 Co1 P4 174.04(6) . . ?
P1 Co1 P4 97.09(2) . . ?
P2 Co1 P4 95.28(2) . . ?
P3 Co1 P4 97.24(2) . . ?
O2 B1 O1 105.35(14) . . ?
O2 B1 Co1 129.16(14) . . ?
O1 B1 Co1 125.47(13) . . ?
C1 O1 B1 107.90(13) . . ?
C2 O2 B1 108.16(14) . . ?
C8 P1 C9 98.65(10) . . ?
C8 P1 C7 96.62(10) . . ?
C9 P1 C7 95.37(10) . . ?
C8 P1 Co1 119.21(7) . . ?
C9 P1 Co1 118.77(7) . . ?
C7 P1 Co1 122.73(7) . . ?
C11 P2 C10 99.22(9) . . ?
C11 P2 C12 97.58(9) . . ?
C10 P2 C12 95.20(9) . . ?
C11 P2 Co1 116.37(7) . . ?
C10 P2 Co1 119.74(7) . . ?
C12 P2 Co1 123.59(7) . . ?
C14 P3 C13 100.57(10) . . ?
C14 P3 C15 96.57(11) . . ?
C13 P3 C15 95.99(10) . . ?
C14 P3 Co1 117.16(7) . . ?
C13 P3 Co1 118.50(7) . . ?
C15 P3 Co1 123.21(7) . . ?
C18 P4 C17 99.85(10) . . ?
C18 P4 C16 98.19(10) . . ?
C17 P4 C16 96.90(10) . . ?
C18 P4 Co1 115.92(7) . . ?
C17 P4 Co1 119.62(7) . . ?
C16 P4 Co1 121.86(7) . . ?
C6 C1 C2 122.30(17) . . ?
C6 C1 O1 128.68(17) . . ?
C2 C1 O1 109.02(15) . . ?
C1 C2 O2 109.56(15) . . ?
C1 C2 C3 121.64(18) . . ?
O2 C2 C3 128.80(18) . . ?
C2 C3 C4 116.52(19) . . ?
C2 C3 H3 121.7 . . ?
C4 C3 H3 121.7 . . ?
C5 C4 C3 121.58(18) . . ?
C5 C4 H4 119.2 . . ?
C3 C4 H4 119.2 . . ?
C4 C5 C6 121.17(19) . . ?
C4 C5 H5 119.4 . . ?
C6 C5 H5 119.4 . . ?
C1 C6 C5 116.79(19) . . ?
C1 C6 H6 121.6 . . ?
C5 C6 H6 121.6 . . ?
P1 C7 H7A 109.5 . . ?
P1 C7 H7B 109.5 . . ?
H7A C7 H7B 109.5 . . ?
P1 C7 H7C 109.5 . . ?
H7A C7 H7C 109.5 . . ?
H7B C7 H7C 109.5 . . ?
P1 C8 H8A 109.5 . . ?
P1 C8 H8B 109.5 . . ?
H8A C8 H8B 109.5 . . ?
P1 C8 H8C 109.5 . . ?
H8A C8 H8C 109.5 . . ?
H8B C8 H8C 109.5 . . ?
P1 C9 H9A 109.5 . . ?
P1 C9 H9B 109.5 . . ?
H9A C9 H9B 109.5 . . ?
P1 C9 H9C 109.5 . . ?
H9A C9 H9C 109.5 . . ?
H9B C9 H9C 109.5 . . ?
P2 C10 H10A 109.5 . . ?
P2 C10 H10B 109.5 . . ?
H10A C10 H10B 109.5 . . ?
P2 C10 H10C 109.5 . . ?
H10A C10 H10C 109.5 . . ?
H10B C10 H10C 109.5 . . ?
P2 C11 H11A 109.5 . . ?
P2 C11 H11B 109.5 . . ?
H11A C11 H11B 109.5 . . ?
P2 C11 H11C 109.5 . . ?
H11A C11 H11C 109.5 . . ?
H11B C11 H11C 109.5 . . ?
P2 C12 H12A 109.5 . . ?
P2 C12 H12B 109.5 . . ?
H12A C12 H12B 109.5 . . ?
P2 C12 H12C 109.5 . . ?
H12A C12 H12C 109.5 . . ?
H12B C12 H12C 109.5 . . ?
P3 C13 H13A 109.5 . . ?
P3 C13 H13B 109.5 . . ?
H13A C13 H13B 109.5 . . ?
P3 C13 H13C 109.5 . . ?
H13A C13 H13C 109.5 . . ?
H13B C13 H13C 109.5 . . ?
P3 C14 H14A 109.5 . . ?
P3 C14 H14B 109.5 . . ?
H14A C14 H14B 109.5 . . ?
P3 C14 H14C 109.5 . . ?
H14A C14 H14C 109.5 . . ?
H14B C14 H14C 109.5 . . ?
P3 C15 H15A 109.5 . . ?
P3 C15 H15B 109.5 . . ?
H15A C15 H15B 109.5 . . ?
P3 C15 H15C 109.5 . . ?
H15A C15 H15C 109.5 . . ?
H15B C15 H15C 109.5 . . ?
P4 C16 H16A 109.5 . . ?
P4 C16 H16B 109.5 . . ?
H16A C16 H16B 109.5 . . ?
P4 C16 H16C 109.5 . . ?
H16A C16 H16C 109.5 . . ?
H16B C16 H16C 109.5 . . ?
P4 C17 H17A 109.5 . . ?
P4 C17 H17B 109.5 . . ?
H17A C17 H17B 109.5 . . ?
P4 C17 H17C 109.5 . . ?
H17A C17 H17C 109.5 . . ?
H17B C17 H17C 109.5 . . ?
P4 C17 H17D 109.5 . . ?
H17A C17 H17D 141.1 . . ?
H17B C17 H17D 56.3 . . ?
H17C C17 H17D 56.3 . . ?
P4 C17 H17E 109.5 . . ?
H17A C17 H17E 56.3 . . ?
H17B C17 H17E 141.1 . . ?
H17C C17 H17E 56.3 . . ?
H17D C17 H17E 109.5 . . ?
P4 C17 H17F 109.5 . . ?
H17A C17 H17F 56.3 . . ?
H17B C17 H17F 56.3 . . ?
H17C C17 H17F 141.1 . . ?
H17D C17 H17F 109.5 . . ?
H17E C17 H17F 109.5 . . ?
P4 C18 H18A 109.5 . . ?
P4 C18 H18B 109.5 . . ?
H18A C18 H18B 109.5 . . ?
P4 C18 H18C 109.5 . . ?
H18A C18 H18C 109.5 . . ?
H18B C18 H18C 109.5 . . ?

loop_
_geom_bond_atom_site_label_1
_geom_bond_atom_site_label_2
_geom_bond_distance
_geom_bond_site_symmetry_2
_geom_bond_publ_flag
Co1 B1 1.949(2) . ?
Co1 P1 2.1527(5) . ?
Co1 P2 2.1686(5) . ?
Co1 P3 2.1687(5) . ?
Co1 P4 2.1859(5) . ?
B1 O2 1.427(2) . ?
B1 O1 1.440(2) . ?
O1 C1 1.376(2) . ?
O2 C2 1.373(2) . ?
P1 C8 1.839(2) . ?
P1 C9 1.8427(19) . ?
P1 C7 1.8473(19) . ?
P2 C11 1.8334(19) . ?
P2 C10 1.8362(19) . ?
P2 C12 1.8433(19) . ?
P3 C14 1.833(2) . ?
P3 C13 1.8383(19) . ?
P3 C15 1.844(2) . ?
P4 C18 1.8370(19) . ?
P4 C17 1.847(2) . ?
P4 C16 1.8514(19) . ?
C1 C6 1.370(3) . ?
C1 C2 1.372(3) . ?
C2 C3 1.376(2) . ?
C3 C4 1.393(3) . ?
C3 H3 0.9500 . ?
C4 C5 1.378(3) . ?
C4 H4 0.9500 . ?
C5 C6 1.387(3) . ?
C5 H5 0.9500 . ?
C6 H6 0.9500 . ?
C7 H7A 0.9800 . ?
C7 H7B 0.9800 . ?
C7 H7C 0.9800 . ?
C8 H8A 0.9800 . ?
C8 H8B 0.9800 . ?
C8 H8C 0.9800 . ?
C9 H9A 0.9800 . ?
C9 H9B 0.9800 . ?
C9 H9C 0.9800 . ?
C10 H10A 0.9800 . ?
C10 H10B 0.9800 . ?
C10 H10C 0.9800 . ?
C11 H11A 0.9800 . ?
C11 H11B 0.9800 . ?
C11 H11C 0.9800 . ?
C12 H12A 0.9800 . ?
C12 H12B 0.9800 . ?
C12 H12C 0.9800 . ?
C13 H13A 0.9800 . ?
C13 H13B 0.9800 . ?
C13 H13C 0.9800 . ?
C14 H14A 0.9800 . ?
C14 H14B 0.9800 . ?
C14 H14C 0.9800 . ?
C15 H15A 0.9800 . ?
C15 H15B 0.9800 . ?
C15 H15C 0.9800 . ?
C16 H16A 0.9800 . ?
C16 H16B 0.9800 . ?
C16 H16C 0.9800 . ?
C17 H17A 0.9800 . ?
C17 H17B 0.9800 . ?
C17 H17C 0.9800 . ?
C17 H17D 0.9800 . ?
C17 H17E 0.9800 . ?
C17 H17F 0.9800 . ?
C18 H18A 0.9800 . ?
C18 H18B 0.9800 . ?
C18 H18C 0.9800 . ?

loop_
_geom_torsion_atom_site_label_1
_geom_torsion_atom_site_label_2
_geom_torsion_atom_site_label_3
_geom_torsion_atom_site_label_4
_geom_torsion
_geom_torsion_site_symmetry_1
_geom_torsion_site_symmetry_2
_geom_torsion_site_symmetry_3
_geom_torsion_site_symmetry_4
_geom_torsion_publ_flag
P1 Co1 B1 O2 127.86(17) . . . . ?
P2 Co1 B1 O2 -110.90(17) . . . . ?
P3 Co1 B1 O2 9.00(16) . . . . ?
P1 Co1 B1 O1 -54.12(15) . . . . ?
P2 Co1 B1 O1 67.12(15) . . . . ?
P3 Co1 B1 O1 -172.98(15) . . . . ?
O2 B1 O1 C1 0.75(18) . . . . ?
Co1 B1 O1 C1 -177.65(13) . . . . ?
O1 B1 O2 C2 -1.08(18) . . . . ?
Co1 B1 O2 C2 177.24(14) . . . . ?
B1 Co1 P1 C8 77.81(10) . . . . ?
P2 Co1 P1 C8 3.86(8) . . . . ?
P3 Co1 P1 C8 161.62(8) . . . . ?
P4 Co1 P1 C8 -96.19(8) . . . . ?
B1 Co1 P1 C9 -42.43(11) . . . . ?
P2 Co1 P1 C9 -116.38(9) . . . . ?
P3 Co1 P1 C9 41.38(9) . . . . ?
P4 Co1 P1 C9 143.57(9) . . . . ?
B1 Co1 P1 C7 -161.11(10) . . . . ?
P2 Co1 P1 C7 124.95(8) . . . . ?
P3 Co1 P1 C7 -77.30(8) . . . . ?
P4 Co1 P1 C7 24.89(8) . . . . ?
B1 Co1 P2 C11 -81.32(10) . . . . ?
P1 Co1 P2 C11 -5.78(8) . . . . ?
P3 Co1 P2 C11 -163.38(7) . . . . ?
P4 Co1 P2 C11 95.33(7) . . . . ?
B1 Co1 P2 C10 37.97(10) . . . . ?
P1 Co1 P2 C10 113.50(8) . . . . ?
P3 Co1 P2 C10 -44.10(9) . . . . ?
P4 Co1 P2 C10 -145.39(8) . . . . ?
B1 Co1 P2 C12 158.28(11) . . . . ?
P1 Co1 P2 C12 -126.18(9) . . . . ?
P3 Co1 P2 C12 76.22(9) . . . . ?
P4 Co1 P2 C12 -25.08(9) . . . . ?
B1 Co1 P3 C14 -63.54(10) . . . . ?
P1 Co1 P3 C14 -144.06(8) . . . . ?
P2 Co1 P3 C14 13.67(9) . . . . ?
P4 Co1 P3 C14 113.83(8) . . . . ?
B1 Co1 P3 C13 57.33(10) . . . . ?
P1 Co1 P3 C13 -23.18(9) . . . . ?
P2 Co1 P3 C13 134.55(8) . . . . ?
P4 Co1 P3 C13 -125.29(8) . . . . ?
B1 Co1 P3 C15 177.15(12) . . . . ?
P1 Co1 P3 C15 96.64(10) . . . . ?
P2 Co1 P3 C15 -105.63(10) . . . . ?
P4 Co1 P3 C15 -5.47(10) . . . . ?
P1 Co1 P4 C18 60.94(8) . . . . ?
P2 Co1 P4 C18 -59.09(8) . . . . ?
P3 Co1 P4 C18 -179.24(8) . . . . ?
P1 Co1 P4 C17 -179.38(8) . . . . ?
P2 Co1 P4 C17 60.59(8) . . . . ?
P3 Co1 P4 C17 -59.56(8) . . . . ?
P1 Co1 P4 C16 -58.31(9) . . . . ?
P2 Co1 P4 C16 -178.33(9) . . . . ?
P3 Co1 P4 C16 61.52(9) . . . . ?
B1 O1 C1 C6 179.10(19) . . . . ?
B1 O1 C1 C2 -0.15(19) . . . . ?
C6 C1 C2 O2 -179.86(16) . . . . ?
O1 C1 C2 O2 -0.6(2) . . . . ?
C6 C1 C2 C3 -0.2(3) . . . . ?
O1 C1 C2 C3 179.13(16) . . . . ?
B1 O2 C2 C1 1.03(19) . . . . ?
B1 O2 C2 C3 -178.62(18) . . . . ?
C1 C2 C3 C4 0.3(3) . . . . ?
O2 C2 C3 C4 179.87(17) . . . . ?
C2 C3 C4 C5 0.1(3) . . . . ?
C3 C4 C5 C6 -0.5(3) . . . . ?
C2 C1 C6 C5 -0.2(3) . . . . ?
O1 C1 C6 C5 -179.38(18) . . . . ?
C4 C5 C6 C1 0.5(3) . . . . ?
